data_4131058
loop_
_publ_author_name
'Eymann, L\'eonard Y M'
'Tskhovrebov, Alexander G.'
'Sienkiewicz, Andrzej'
'Bila, Jos\'e L'
'\<Zivkovi\'c, Ivica'
'R\/onnow, Henrik M'
'Wodrich, Matthew D.'
'Vannay, Laurent'
'Corminboeuf, Cl\'emence'
'Pattison, Philip'
'Solari, Euro'
'Scopelliti, Rosario'
'Severin, Kay'

_publ_section_title
;
 Neutral Aminyl Radicals Derived from Azoimidazolium Dyes.
;
_journal_issue 46
_journal_name_full 'Journal of the American Chemical Society'
_journal_page_first 15126
_journal_page_last 15129
_journal_paper_doi 10.1021/jacs.6b09124
_journal_volume 138
_journal_year 2016
_chemical_formula_moiety 'C62 H72 N8, 2(C24 H20 B)'
_chemical_formula_sum 'C110 H112 B2 N8'
_chemical_formula_weight 1567.69
_space_group_crystal_system monoclinic
_space_group_IT_number 15
_space_group_name_Hall '-I 2ya'
_space_group_name_H-M_alt 'I 1 2/a 1'
_atom_sites_solution_hydrogens geom
_atom_sites_solution_primary direct
_atom_sites_solution_secondary difmap
_audit_creation_method SHELXL-2014/7
_audit_update_record
;
2016-05-17 # Formatted by publCIF

;
_cell_angle_alpha 90
_cell_angle_beta 98.459(8)
_cell_angle_gamma 90
_cell_formula_units_Z 4
_cell_length_a 24.9350(19)
_cell_length_b 11.6577(5)
_cell_length_c 34.387(3)
_cell_measurement_reflns_used 2305
_cell_measurement_temperature 140.01(11)
_cell_measurement_theta_max 52.8240
_cell_measurement_theta_min 4.0010
_cell_volume 9887.0(12)
_computing_cell_refinement 'CrysAlisPro 1.171.38.43 (Rigaku OD, 2015)'
_computing_data_collection 'CrysAlisPro 1.171.38.43 (Rigaku OD, 2015)'
_computing_data_reduction 'CrysAlisPro 1.171.38.43 (Rigaku OD, 2015)'
_computing_structure_refinement 'SHELXL-2014/7 (Sheldrick, 2015)'
_computing_structure_solution 'SHELXT (Sheldrick, 2015)'
_diffrn_ambient_environment N~2~
_diffrn_ambient_temperature 140.01(11)
_diffrn_detector 'CCD plate'
_diffrn_detector_area_resol_mean 5.1333
_diffrn_detector_type Atlas
_diffrn_measured_fraction_theta_full 1.000
_diffrn_measured_fraction_theta_max 0.982
_diffrn_measurement_details
;
List of Runs (angles in degrees, time in seconds):

  # Type    Start    End  Width  t~exp~   \w     \q     \k     \f   Frames
--------------------------------------------------------------------------
  1  \w   -109.00 -18.00   1.00   12.50    --  -42.51 -37.00-180.00   91
  2  \w    -67.00  32.00   1.00   12.50    --  -42.51  37.00   0.00   99
  3  \w    -68.00  28.00   1.00   12.50    --  -42.51  57.00 120.00   96
  4  \w     41.00  92.00   1.00   12.50    --   42.51-125.00-180.00   51
  5  \w     41.00  84.00   1.00   12.50    --   42.51-125.00  30.00   43
  6  \w     60.00 132.00   1.00   50.00    --  109.26 -61.00-180.00   72
  7  \w     38.00 122.00   1.00   50.00    --  109.26 -30.00   0.00   84
  8  \w     96.00 134.00   1.00   50.00    --  109.26 -77.00 -60.00   38
  9  \w     35.00 104.00   1.00   50.00    --  109.26 -94.00-150.00   69
 10  \w     41.00 127.00   1.00   50.00    --  109.26 -30.00 -90.00   86
 11  \w     60.00 109.00   1.00   50.00    --  109.26 -94.00 -30.00   49
 12  \w     64.00 113.00   1.00   50.00    --  109.26-111.00 -30.00   49
 13  \w     55.00 116.00   1.00   50.00    --  109.26-111.00 120.00   61
 14  \w    100.00 177.00   1.00   50.00    --  109.26  61.00 -60.00   77
 15  \w     34.00 161.00   1.00   50.00    --  109.26 -15.00 120.00  127
 16  \w     33.00  89.00   1.00   50.00    --  109.26 -94.00 150.00   56
;
_diffrn_measurement_device 'four-circle diffractometer'
_diffrn_measurement_device_type 'SuperNova, Dual, Cu at zero, Atlas'
_diffrn_measurement_method '\w scans'
_diffrn_radiation_monochromator mirror
_diffrn_radiation_probe x-ray
_diffrn_radiation_type 'Cu K\a'
_diffrn_radiation_wavelength 1.54184
_diffrn_reflns_av_R_equivalents 0.0749
_diffrn_reflns_av_unetI/netI 0.0666
_diffrn_reflns_Laue_measured_fraction_full 1.000
_diffrn_reflns_Laue_measured_fraction_max 0.982
_diffrn_reflns_limit_h_max 31
_diffrn_reflns_limit_h_min -29
_diffrn_reflns_limit_k_max 14
_diffrn_reflns_limit_k_min -9
_diffrn_reflns_limit_l_max 43
_diffrn_reflns_limit_l_min -41
_diffrn_reflns_number 34700
_diffrn_reflns_point_group_measured_fraction_full 1.000
_diffrn_reflns_point_group_measured_fraction_max 0.982
_diffrn_reflns_theta_full 67.000
_diffrn_reflns_theta_max 75.693
_diffrn_reflns_theta_min 3.584
_diffrn_source 'micro-focus sealed X-ray tube'
_diffrn_source_type 'SuperNova (Cu) X-ray Source'
_exptl_absorpt_coefficient_mu 0.462
_exptl_absorpt_correction_T_max 0.981
_exptl_absorpt_correction_T_min 0.932
_exptl_absorpt_correction_type analytical
_exptl_absorpt_process_details
;
CrysAlisPro 1.171.38.43 (Rigaku Oxford Diffraction, 2015)
Analytical numeric absorption correction using a multifaceted crystal
model based on expressions derived by R.C. Clark & J.S. Reid.
(Clark, R. C. & Reid, J. S. (1995). Acta Cryst. A51, 887-897)
Empirical absorption correction using spherical harmonics,
 implemented in SCALE3 ABSPACK scaling algorithm.
;
_exptl_crystal_colour 'clear intense orange'
_exptl_crystal_density_diffrn 1.053
_exptl_crystal_description plate
_exptl_crystal_F_000 3352
_exptl_crystal_size_max 0.242
_exptl_crystal_size_mid 0.068
_exptl_crystal_size_min 0.046
_refine_diff_density_max 0.436
_refine_diff_density_min -0.254
_refine_diff_density_rms 0.043
_refine_ls_extinction_method none
_refine_ls_goodness_of_fit_ref 1.026
_refine_ls_hydrogen_treatment constr
_refine_ls_matrix_type full
_refine_ls_number_parameters 570
_refine_ls_number_reflns 10100
_refine_ls_number_restraints 3
_refine_ls_restrained_S_all 1.026
_refine_ls_R_factor_all 0.1783
_refine_ls_R_factor_gt 0.0905
_refine_ls_shift/su_max 0.001
_refine_ls_shift/su_mean 0.000
_refine_ls_structure_factor_coef Fsqd
_refine_ls_weighting_details 'w=1/[\s^2^(Fo^2^)+(0.1573P)^2^+0.6049P] where P=(Fo^2^+2Fc^2^)/3'
_refine_ls_weighting_scheme calc
_refine_ls_wR_factor_gt 0.2568
_refine_ls_wR_factor_ref 0.3336
_reflns_Friedel_coverage 0.000
_reflns_number_gt 4158
_reflns_number_total 10100
_reflns_threshold_expression 'I > 2\s(I)'
_cod_data_source_file ja6b09124_si_004.cif
_cod_data_source_block shelx
_cod_original_sg_symbol_H-M 'I 2/a'
_cod_database_code 4131058
_publcif_datablock.id {03cc8b0a-f5b8-4654-a587-372b6665818a}

_shelx_shelxl_version_number 2014/7
_shelx_space_group_comment
;
The symmetry employed for this shelxl refinement is uniquely defined
by the following loop, which should always be used as a source of
symmetry information in preference to the above space-group names.
They are only intended as comments.
;
_shelx_estimated_absorpt_t_min 0.896
_shelx_estimated_absorpt_t_max 0.979
_publcif_info_exptl_table_max_cols 4
_publcif_info_exptl_table_use_headnotes n

loop_
_space_group_symop_operation_xyz
'x, y, z'
'-x+1/2, y, -z'
'x+1/2, y+1/2, z+1/2'
'-x+1, y+1/2, -z+1/2'
'-x, -y, -z'
'x-1/2, -y, z'
'-x+1/2, -y+1/2, -z+1/2'
'x, -y+1/2, z+1/2'

loop_
_atom_site_label
_atom_site_type_symbol
_atom_site_fract_x
_atom_site_fract_y
_atom_site_fract_z
_atom_site_U_iso_or_equiv
_atom_site_adp_type
_atom_site_occupancy
_atom_site_site_symmetry_order
_atom_site_calc_flag
_atom_site_refinement_flags_posn
_atom_site_refinement_flags_adp
_atom_site_refinement_flags_occupancy
_atom_site_disorder_assembly
_atom_site_disorder_group
N1 N 0.41568(18) 0.4933(3) 0.32736(15) 0.0916(13) Uani 1 1 d . . . . .
N2 N 0.4808(2) 0.4509(3) 0.37389(14) 0.0908(13) Uani 1 1 d . . . . .
N3A N 0.4038(4) 0.4367(5) 0.4016(3) 0.058(3) Uani 0.463(14) 1 d D . P A 1
N4A N 0.3564(4) 0.4724(11) 0.3938(3) 0.087(4) Uani 0.463(14) 1 d D . P A 1
N3B N 0.3772(4) 0.4609(8) 0.3815(3) 0.073(3) Uani 0.537(14) 1 d D . P A 2
N4B N 0.3878(4) 0.4128(13) 0.4147(3) 0.122(5) Uani 0.537(14) 1 d D . P A 2
C1 C 0.4274(2) 0.4635(3) 0.36518(17) 0.0898(16) Uani 1 1 d D . . . .
C2 C 0.4632(2) 0.4976(5) 0.3116(2) 0.1041(18) Uani 1 1 d . . . . .
H2 H 0.4667 0.5145 0.2850 0.125 Uiso 1 1 calc R U . . .
C3 C 0.5035(3) 0.4737(6) 0.34044(17) 0.1048(18) Uani 1 1 d . . . . .
H3 H 0.5411 0.4726 0.3384 0.126 Uiso 1 1 calc R U . . .
C4 C 0.3614(2) 0.5071(4) 0.30492(17) 0.0868(15) Uani 1 1 d . . . . .
C5 C 0.3372(2) 0.4118(4) 0.2851(2) 0.0977(18) Uani 1 1 d . . . . .
C6 C 0.2860(2) 0.4256(4) 0.2657(2) 0.1014(18) Uani 1 1 d . . . . .
H6 H 0.2683 0.3623 0.2519 0.122 Uiso 1 1 calc R U . . .
C7 C 0.2584(2) 0.5314(4) 0.26539(18) 0.0925(15) Uani 1 1 d . . . . .
C8 C 0.2853(2) 0.6216(4) 0.28548(16) 0.0847(14) Uani 1 1 d . . . . .
H8 H 0.2670 0.6930 0.2859 0.102 Uiso 1 1 calc R U . . .
C9 C 0.3369(2) 0.6135(4) 0.30486(15) 0.0824(14) Uani 1 1 d . . . . .
C10 C 0.3664(3) 0.2976(4) 0.2864(3) 0.129(3) Uani 1 1 d . . . . .
H10A H 0.3675 0.2634 0.3125 0.193 Uiso 1 1 calc R U . . .
H10B H 0.4035 0.3095 0.2809 0.193 Uiso 1 1 calc R U . . .
H10C H 0.3471 0.2461 0.2666 0.193 Uiso 1 1 calc R U . . .
C11 C 0.2023(3) 0.5421(5) 0.2436(2) 0.117(2) Uani 1 1 d . . . . .
H11A H 0.1876 0.6177 0.2487 0.175 Uiso 1 1 calc R U . . .
H11B H 0.1793 0.4823 0.2524 0.175 Uiso 1 1 calc R U . . .
H11C H 0.2031 0.5334 0.2153 0.175 Uiso 1 1 calc R U . . .
C12 C 0.3660(3) 0.7160(4) 0.32549(19) 0.1020(17) Uani 1 1 d . . . . .
H12A H 0.3955 0.7400 0.3113 0.153 Uiso 1 1 calc R U . . .
H12B H 0.3811 0.6947 0.3525 0.153 Uiso 1 1 calc R U . . .
H12C H 0.3403 0.7793 0.3260 0.153 Uiso 1 1 calc R U . . .
C13 C 0.5107(2) 0.4104(4) 0.41083(16) 0.0902(15) Uani 1 1 d . . . . .
C14 C 0.5185(3) 0.2926(5) 0.41493(19) 0.1055(18) Uani 1 1 d . . . . .
C15 C 0.5496(3) 0.2547(5) 0.4490(2) 0.1073(18) Uani 1 1 d . . . . .
H15 H 0.5551 0.1745 0.4526 0.129 Uiso 1 1 calc R U . . .
C16 C 0.5733(3) 0.3285(5) 0.4784(2) 0.1043(18) Uani 1 1 d . . . . .
C17 C 0.5620(3) 0.4417(5) 0.47384(18) 0.112(2) Uani 1 1 d . . . . .
H17 H 0.5760 0.4928 0.4943 0.135 Uiso 1 1 calc R U . . .
C18 C 0.5304(3) 0.4869(4) 0.44002(19) 0.1049(19) Uani 1 1 d . . . . .
C19 C 0.4917(4) 0.2111(5) 0.3837(2) 0.167(4) Uani 1 1 d . . . . .
H19A H 0.4530 0.2287 0.3777 0.251 Uiso 1 1 calc R U . . .
H19B H 0.4965 0.1320 0.3932 0.251 Uiso 1 1 calc R U . . .
H19C H 0.5085 0.2197 0.3598 0.251 Uiso 1 1 calc R U . . .
C20 C 0.6079(3) 0.2843(7) 0.5146(2) 0.136(3) Uani 1 1 d . . . . .
H20A H 0.6260 0.3487 0.5294 0.203 Uiso 1 1 calc R U . . .
H20B H 0.6353 0.2317 0.5070 0.203 Uiso 1 1 calc R U . . .
H20C H 0.5852 0.2434 0.5310 0.203 Uiso 1 1 calc R U . . .
C21 C 0.5173(4) 0.6141(4) 0.4363(2) 0.159(4) Uani 1 1 d . . . . .
H21A H 0.5377 0.6488 0.4171 0.239 Uiso 1 1 calc R U . . .
H21B H 0.5274 0.6513 0.4619 0.239 Uiso 1 1 calc R U . . .
H21C H 0.4784 0.6242 0.4276 0.239 Uiso 1 1 calc R U . . .
C22 C 0.3354(2) 0.4357(4) 0.43076(17) 0.0960(18) Uani 1 1 d D . . . .
C23 C 0.3464(2) 0.3496(5) 0.4589(3) 0.126(3) Uani 1 1 d . . . . .
C24 C 0.31190(19) 0.3415(4) 0.48910(16) 0.0841(13) Uani 1 1 d . . . . .
C25 C 0.26861(17) 0.4182(4) 0.48503(12) 0.0657(10) Uani 1 1 d . . . . .
C26 C 0.2590(2) 0.5022(5) 0.45501(14) 0.0872(14) Uani 1 1 d . . . . .
C27 C 0.2932(3) 0.5092(5) 0.42776(17) 0.1050(19) Uani 1 1 d . . . . .
C28 C 0.3911(4) 0.2636(6) 0.4619(4) 0.203(6) Uani 1 1 d . . . . .
H28A H 0.4043 0.2575 0.4365 0.305 Uiso 1 1 calc R U . . .
H28B H 0.3775 0.1888 0.4690 0.305 Uiso 1 1 calc R U . . .
H28C H 0.4208 0.2879 0.4820 0.305 Uiso 1 1 calc R U . . .
C29 C 0.3195(2) 0.2583(5) 0.5220(2) 0.1105(19) Uani 1 1 d . . . . .
H29A H 0.2905 0.2682 0.5382 0.166 Uiso 1 1 calc R U . . .
H29B H 0.3547 0.2715 0.5382 0.166 Uiso 1 1 calc R U . . .
H29C H 0.3182 0.1800 0.5115 0.166 Uiso 1 1 calc R U . . .
C30 C 0.2107(3) 0.5811(5) 0.45236(19) 0.1106(19) Uani 1 1 d . . . . .
H30A H 0.2229 0.6584 0.4606 0.166 Uiso 1 1 calc R U . . .
H30B H 0.1856 0.5527 0.4696 0.166 Uiso 1 1 calc R U . . .
H30C H 0.1923 0.5834 0.4252 0.166 Uiso 1 1 calc R U . . .
C31 C 0.2854(4) 0.6065(6) 0.3977(2) 0.147(3) Uani 1 1 d . . . . .
H31A H 0.2768 0.6775 0.4108 0.221 Uiso 1 1 calc R U . . .
H31B H 0.2557 0.5873 0.3769 0.221 Uiso 1 1 calc R U . . .
H31C H 0.3189 0.6172 0.3864 0.221 Uiso 1 1 calc R U . . .
B1 B 0.42681(19) 0.4151(3) 0.15896(15) 0.0630(11) Uani 1 1 d . . . . .
C32 C 0.45771(18) 0.4100(3) 0.12002(13) 0.0660(10) Uani 1 1 d . . . . .
C33 C 0.5132(2) 0.4028(4) 0.12159(16) 0.0836(13) Uani 1 1 d . . . . .
H33 H 0.5354 0.3966 0.1464 0.100 Uiso 1 1 calc R U . . .
C34 C 0.5377(3) 0.4043(6) 0.0871(2) 0.1116(19) Uani 1 1 d . . . . .
H34 H 0.5759 0.3962 0.0888 0.134 Uiso 1 1 calc R U . . .
C35 C 0.5061(3) 0.4177(5) 0.0511(2) 0.111(2) Uani 1 1 d . . . . .
H35 H 0.5229 0.4246 0.0281 0.133 Uiso 1 1 calc R U . . .
C36 C 0.4518(3) 0.4211(4) 0.04811(18) 0.1007(17) Uani 1 1 d . . . . .
H36 H 0.4300 0.4271 0.0231 0.121 Uiso 1 1 calc R U . . .
C37 C 0.4278(2) 0.4157(3) 0.08209(15) 0.0833(13) Uani 1 1 d . . . . .
H37 H 0.3893 0.4158 0.0795 0.100 Uiso 1 1 calc R U . . .
C38 C 0.3841(2) 0.3072(3) 0.15785(14) 0.0784(12) Uani 1 1 d . . . . .
C39 C 0.3934(3) 0.2037(4) 0.1417(2) 0.120(2) Uani 1 1 d . . . . .
H39 H 0.4253 0.1947 0.1299 0.144 Uiso 1 1 calc R U . . .
C40 C 0.3580(3) 0.1091(4) 0.1416(2) 0.121(2) Uani 1 1 d . . . . .
H40 H 0.3671 0.0378 0.1309 0.145 Uiso 1 1 calc R U . . .
C41 C 0.3125(3) 0.1193(6) 0.1563(2) 0.134(3) Uani 1 1 d . . . . .
H41 H 0.2885 0.0559 0.1561 0.161 Uiso 1 1 calc R U . . .
C42 C 0.3001(5) 0.2214(8) 0.1716(4) 0.256(8) Uani 1 1 d . . . . .
H42 H 0.2672 0.2301 0.1821 0.307 Uiso 1 1 calc R U . . .
C43 C 0.3357(4) 0.3135(7) 0.1721(3) 0.182(5) Uani 1 1 d . . . . .
H43 H 0.3260 0.3844 0.1827 0.219 Uiso 1 1 calc R U . . .
C44 C 0.39257(17) 0.5377(3) 0.16037(13) 0.0688(10) Uani 1 1 d . . . . .
C45 C 0.37446(19) 0.5743(3) 0.19402(14) 0.0753(11) Uani 1 1 d . . . . .
H45 H 0.3825 0.5283 0.2169 0.090 Uiso 1 1 calc R U . . .
C46 C 0.34503(19) 0.6747(4) 0.19664(16) 0.0823(13) Uani 1 1 d . . . . .
H46 H 0.3317 0.6929 0.2204 0.099 Uiso 1 1 calc R U . . .
C47 C 0.3354(3) 0.7459(5) 0.16590(17) 0.111(2) Uani 1 1 d . . . . .
H47 H 0.3141 0.8129 0.1671 0.133 Uiso 1 1 calc R U . . .
C48 C 0.3570(4) 0.7201(6) 0.1328(2) 0.153(4) Uani 1 1 d . . . . .
H48 H 0.3543 0.7736 0.1118 0.184 Uiso 1 1 calc R U . . .
C49 C 0.3832(3) 0.6155(5) 0.12976(18) 0.119(2) Uani 1 1 d . . . . .
H49 H 0.3951 0.5968 0.1055 0.143 Uiso 1 1 calc R U . . .
C50 C 0.47277(16) 0.4086(3) 0.19813(12) 0.0613(9) Uani 1 1 d . . . . .
C51 C 0.50568(16) 0.5046(3) 0.20942(13) 0.0642(10) Uani 1 1 d . . . . .
H51 H 0.4979 0.5747 0.1956 0.077 Uiso 1 1 calc R U . . .
C52 C 0.54888(17) 0.5015(3) 0.23977(14) 0.0707(11) Uani 1 1 d . . . . .
H52 H 0.5699 0.5685 0.2463 0.085 Uiso 1 1 calc R U . . .
C53 C 0.56149(18) 0.4011(4) 0.26061(14) 0.0741(11) Uani 1 1 d . . . . .
H53 H 0.5915 0.3978 0.2811 0.089 Uiso 1 1 calc R U . . .
C54 C 0.52943(18) 0.3060(3) 0.25101(14) 0.0731(11) Uani 1 1 d . . . . .
H54 H 0.5369 0.2370 0.2655 0.088 Uiso 1 1 calc R U . . .
C55 C 0.48640(17) 0.3095(3) 0.22052(13) 0.0674(11) Uani 1 1 d . . . . .
H55 H 0.4653 0.2422 0.2146 0.081 Uiso 1 1 calc R U . . .

loop_
_atom_site_aniso_label
_atom_site_aniso_U_11
_atom_site_aniso_U_22
_atom_site_aniso_U_33
_atom_site_aniso_U_23
_atom_site_aniso_U_13
_atom_site_aniso_U_12
N1 0.094(3) 0.078(2) 0.116(4) 0.001(2) 0.056(3) -0.007(2)
N2 0.113(3) 0.075(2) 0.097(3) -0.007(2) 0.055(3) 0.001(2)
N3A 0.084(6) 0.029(3) 0.057(6) 0.003(3) -0.002(5) 0.007(3)
N4A 0.097(9) 0.105(8) 0.050(6) 0.013(5) -0.015(6) -0.042(7)
N3B 0.073(6) 0.053(4) 0.098(8) -0.005(4) 0.029(5) 0.000(4)
N4B 0.090(7) 0.207(14) 0.077(7) 0.001(7) 0.035(6) -0.038(8)
C1 0.116(4) 0.054(2) 0.116(4) -0.007(2) 0.074(4) -0.002(2)
C2 0.088(4) 0.127(4) 0.109(4) 0.015(4) 0.054(4) -0.011(3)
C3 0.095(4) 0.141(5) 0.088(4) 0.006(3) 0.046(3) 0.002(4)
C4 0.084(3) 0.067(2) 0.121(4) -0.002(3) 0.053(3) -0.007(2)
C5 0.086(3) 0.068(3) 0.153(5) -0.016(3) 0.061(4) -0.003(2)
C6 0.090(4) 0.071(3) 0.154(5) -0.019(3) 0.055(4) -0.008(2)
C7 0.090(4) 0.079(3) 0.116(4) -0.005(3) 0.042(3) -0.002(3)
C8 0.096(4) 0.066(2) 0.100(4) -0.001(2) 0.040(3) -0.003(2)
C9 0.099(4) 0.067(2) 0.090(3) -0.003(2) 0.042(3) -0.011(2)
C10 0.104(4) 0.072(3) 0.223(8) -0.027(4) 0.066(5) 0.002(3)
C11 0.103(4) 0.094(4) 0.155(6) -0.010(4) 0.029(4) -0.001(3)
C12 0.125(4) 0.065(2) 0.121(4) 0.000(3) 0.036(4) -0.015(3)
C13 0.114(4) 0.082(3) 0.085(3) -0.013(3) 0.048(3) -0.004(3)
C14 0.137(5) 0.086(3) 0.098(4) -0.019(3) 0.034(4) 0.019(3)
C15 0.124(5) 0.093(3) 0.110(5) -0.012(4) 0.036(4) 0.014(3)
C16 0.109(4) 0.102(4) 0.111(4) -0.004(3) 0.047(4) -0.032(3)
C17 0.154(6) 0.097(4) 0.090(4) -0.008(3) 0.032(4) -0.064(4)
C18 0.144(5) 0.075(3) 0.106(4) -0.003(3) 0.054(4) -0.043(3)
C19 0.255(10) 0.088(4) 0.139(6) -0.052(4) -0.035(6) 0.063(5)
C20 0.113(5) 0.167(7) 0.124(5) 0.022(5) 0.010(4) -0.050(5)
C21 0.274(10) 0.055(3) 0.148(6) 0.005(3) 0.031(7) -0.058(4)
C22 0.128(4) 0.065(3) 0.112(4) -0.019(3) 0.074(4) -0.025(3)
C23 0.093(4) 0.082(3) 0.214(8) -0.028(4) 0.060(5) -0.009(3)
C24 0.068(3) 0.097(3) 0.094(3) -0.009(3) 0.034(3) -0.008(2)
C25 0.063(2) 0.082(2) 0.055(2) -0.001(2) 0.0159(19) -0.009(2)
C26 0.099(4) 0.102(3) 0.063(3) -0.011(2) 0.019(2) -0.036(3)
C27 0.147(5) 0.089(3) 0.088(4) -0.016(3) 0.050(4) -0.029(4)
C28 0.202(9) 0.101(5) 0.352(15) 0.017(7) 0.192(10) 0.028(5)
C29 0.079(3) 0.102(4) 0.150(6) 0.000(4) 0.018(4) 0.022(3)
C30 0.125(5) 0.103(4) 0.099(4) 0.025(3) 0.001(4) 0.011(3)
C31 0.226(9) 0.104(4) 0.127(6) 0.012(4) 0.078(6) -0.008(5)
B1 0.065(3) 0.0464(18) 0.078(3) 0.003(2) 0.015(2) -0.0014(18)
C32 0.078(3) 0.0392(15) 0.083(3) 0.0000(17) 0.019(2) 0.0016(16)
C33 0.092(3) 0.077(3) 0.089(3) -0.010(2) 0.035(3) 0.010(2)
C34 0.102(4) 0.127(5) 0.116(5) -0.012(4) 0.049(4) 0.024(4)
C35 0.143(6) 0.104(4) 0.095(4) -0.001(3) 0.048(4) 0.014(4)
C36 0.133(5) 0.079(3) 0.097(4) -0.006(3) 0.040(4) 0.019(3)
C37 0.103(4) 0.060(2) 0.091(3) -0.003(2) 0.025(3) -0.001(2)
C38 0.090(3) 0.060(2) 0.083(3) 0.007(2) 0.008(2) -0.017(2)
C39 0.109(4) 0.054(2) 0.202(7) -0.007(3) 0.039(5) -0.015(3)
C40 0.126(5) 0.060(3) 0.175(7) -0.007(3) 0.019(5) -0.019(3)
C41 0.140(6) 0.102(4) 0.162(7) -0.001(4) 0.029(5) -0.056(4)
C42 0.261(12) 0.169(8) 0.391(18) -0.142(10) 0.224(13) -0.154(8)
C43 0.195(8) 0.143(6) 0.244(10) -0.086(6) 0.148(8) -0.114(6)
C44 0.068(2) 0.062(2) 0.079(3) 0.008(2) 0.018(2) 0.0078(18)
C45 0.089(3) 0.061(2) 0.078(3) 0.002(2) 0.018(2) 0.003(2)
C46 0.078(3) 0.080(3) 0.094(3) -0.011(3) 0.028(3) 0.009(2)
C47 0.128(5) 0.113(4) 0.094(4) 0.009(3) 0.024(4) 0.069(4)
C48 0.223(9) 0.140(5) 0.105(5) 0.041(4) 0.051(5) 0.119(6)
C49 0.170(6) 0.109(4) 0.087(4) 0.025(3) 0.048(4) 0.071(4)
C50 0.063(2) 0.0461(16) 0.079(3) 0.0047(17) 0.023(2) 0.0013(15)
C51 0.062(2) 0.0504(18) 0.081(3) 0.0059(18) 0.014(2) 0.0004(16)
C52 0.061(2) 0.061(2) 0.094(3) -0.001(2) 0.024(2) 0.0014(18)
C53 0.062(2) 0.079(3) 0.084(3) 0.002(2) 0.019(2) 0.013(2)
C54 0.074(3) 0.061(2) 0.087(3) 0.015(2) 0.022(2) 0.015(2)
C55 0.070(3) 0.0471(18) 0.088(3) 0.0079(18) 0.021(2) 0.0024(16)

loop_
_atom_type_symbol
_atom_type_description
_atom_type_scat_dispersion_real
_atom_type_scat_dispersion_imag
_atom_type_scat_source
C C 0.0181 0.0091 'International Tables Vol C Tables 4.2.6.8 and 6.1.1.4'
H H 0.0000 0.0000 'International Tables Vol C Tables 4.2.6.8 and 6.1.1.4'
N N 0.0311 0.0180 'International Tables Vol C Tables 4.2.6.8 and 6.1.1.4'
B B 0.0090 0.0039 'International Tables Vol C Tables 4.2.6.8 and 6.1.1.4'

loop_
_exptl_crystal_face_index_h
_exptl_crystal_face_index_k
_exptl_crystal_face_index_l
_exptl_crystal_face_perp_dist
-1 8 2 0.1226
-15 0 -5 0.0248
7 1 -21 0.0295
-1 -8 -1 0.1099
-7 0 21 0.0164
16 1 -7 0.0264
-4 -1 22 0.0115
2 0 -22 0.0299

loop_
_geom_angle_atom_site_label_1
_geom_angle_atom_site_label_2
_geom_angle_atom_site_label_3
_geom_angle
_geom_angle_site_symmetry_3
C1 N1 C2 108.4(5) .
C1 N1 C4 126.5(4) .
C2 N1 C4 124.9(5) .
C1 N2 C3 108.2(5) .
C1 N2 C13 127.0(4) .
C3 N2 C13 124.7(5) .
N4A N3A C1 103.3(9) .
N3A N4A C22 99.3(8) .
N4B N3B C1 106.3(9) .
N3B N4B C22 100.0(9) .
N2 C1 N1 108.5(4) .
N2 C1 N3B 143.7(7) .
N1 C1 N3B 107.7(6) .
N2 C1 N3A 107.1(6) .
N1 C1 N3A 144.4(6) .
C3 C2 N1 107.3(5) .
C3 C2 H2 126.3 .
N1 C2 H2 126.3 .
C2 C3 N2 107.6(5) .
C2 C3 H3 126.2 .
N2 C3 H3 126.2 .
C9 C4 C5 123.8(5) .
C9 C4 N1 118.2(5) .
C5 C4 N1 118.1(4) .
C6 C5 C4 117.0(5) .
C6 C5 C10 122.1(5) .
C4 C5 C10 121.0(6) .
C5 C6 C7 121.8(5) .
C5 C6 H6 119.1 .
C7 C6 H6 119.1 .
C8 C7 C6 117.6(6) .
C8 C7 C11 122.7(5) .
C6 C7 C11 119.7(5) .
C9 C8 C7 123.2(5) .
C9 C8 H8 118.4 .
C7 C8 H8 118.4 .
C8 C9 C4 116.6(5) .
C8 C9 C12 121.7(5) .
C4 C9 C12 121.7(5) .
C5 C10 H10A 109.5 .
C5 C10 H10B 109.5 .
H10A C10 H10B 109.5 .
C5 C10 H10C 109.5 .
H10A C10 H10C 109.5 .
H10B C10 H10C 109.5 .
C7 C11 H11A 109.5 .
C7 C11 H11B 109.5 .
H11A C11 H11B 109.5 .
C7 C11 H11C 109.5 .
H11A C11 H11C 109.5 .
H11B C11 H11C 109.5 .
C9 C12 H12A 109.5 .
C9 C12 H12B 109.5 .
H12A C12 H12B 109.5 .
C9 C12 H12C 109.5 .
H12A C12 H12C 109.5 .
H12B C12 H12C 109.5 .
C18 C13 C14 122.4(6) .
C18 C13 N2 120.6(5) .
C14 C13 N2 117.0(5) .
C15 C14 C13 117.0(6) .
C15 C14 C19 122.4(6) .
C13 C14 C19 120.5(6) .
C14 C15 C16 123.0(6) .
C14 C15 H15 118.5 .
C16 C15 H15 118.5 .
C17 C16 C15 117.4(7) .
C17 C16 C20 121.0(6) .
C15 C16 C20 121.5(6) .
C16 C17 C18 122.8(6) .
C16 C17 H17 118.6 .
C18 C17 H17 118.6 .
C13 C18 C17 117.1(5) .
C13 C18 C21 121.4(7) .
C17 C18 C21 121.4(6) .
C14 C19 H19A 109.5 .
C14 C19 H19B 109.5 .
H19A C19 H19B 109.5 .
C14 C19 H19C 109.5 .
H19A C19 H19C 109.5 .
H19B C19 H19C 109.5 .
C16 C20 H20A 109.5 .
C16 C20 H20B 109.5 .
H20A C20 H20B 109.5 .
C16 C20 H20C 109.5 .
H20A C20 H20C 109.5 .
H20B C20 H20C 109.5 .
C18 C21 H21A 109.5 .
C18 C21 H21B 109.5 .
H21A C21 H21B 109.5 .
C18 C21 H21C 109.5 .
H21A C21 H21C 109.5 .
H21B C21 H21C 109.5 .
C27 C22 C23 125.7(5) .
C27 C22 N4A 96.8(7) .
C23 C22 N4A 137.1(7) .
C27 C22 N4B 142.0(7) .
C23 C22 N4B 92.0(6) .
C22 C23 C24 117.9(5) .
C22 C23 C28 126.9(7) .
C24 C23 C28 115.2(7) .
C25 C24 C23 114.9(5) .
C25 C24 C29 120.4(4) .
C23 C24 C29 124.7(5) .
C24 C25 C26 124.2(4) .
C24 C25 C25 119.0(4) 2_556
C26 C25 C25 116.7(4) 2_556
C27 C26 C25 119.1(6) .
C27 C26 C30 119.9(5) .
C25 C26 C30 120.9(4) .
C22 C27 C26 118.1(6) .
C22 C27 C31 123.0(5) .
C26 C27 C31 118.7(6) .
C23 C28 H28A 109.5 .
C23 C28 H28B 109.5 .
H28A C28 H28B 109.5 .
C23 C28 H28C 109.5 .
H28A C28 H28C 109.5 .
H28B C28 H28C 109.5 .
C24 C29 H29A 109.5 .
C24 C29 H29B 109.5 .
H29A C29 H29B 109.5 .
C24 C29 H29C 109.5 .
H29A C29 H29C 109.5 .
H29B C29 H29C 109.5 .
C26 C30 H30A 109.5 .
C26 C30 H30B 109.5 .
H30A C30 H30B 109.5 .
C26 C30 H30C 109.5 .
H30A C30 H30C 109.5 .
H30B C30 H30C 109.5 .
C27 C31 H31A 109.5 .
C27 C31 H31B 109.5 .
H31A C31 H31B 109.5 .
C27 C31 H31C 109.5 .
H31A C31 H31C 109.5 .
H31B C31 H31C 109.5 .
C50 B1 C32 108.3(3) .
C50 B1 C38 110.8(3) .
C32 B1 C38 109.5(3) .
C50 B1 C44 108.4(3) .
C32 B1 C44 111.0(3) .
C38 B1 C44 108.9(3) .
C33 C32 C37 115.6(4) .
C33 C32 B1 124.0(4) .
C37 C32 B1 120.4(4) .
C32 C33 C34 121.5(6) .
C32 C33 H33 119.2 .
C34 C33 H33 119.2 .
C35 C34 C33 119.7(6) .
C35 C34 H34 120.1 .
C33 C34 H34 120.1 .
C36 C35 C34 120.7(6) .
C36 C35 H35 119.7 .
C34 C35 H35 119.7 .
C35 C36 C37 119.2(6) .
C35 C36 H36 120.4 .
C37 C36 H36 120.4 .
C36 C37 C32 123.1(5) .
C36 C37 H37 118.4 .
C32 C37 H37 118.4 .
C39 C38 C43 114.0(5) .
C39 C38 B1 122.6(5) .
C43 C38 B1 123.5(4) .
C38 C39 C40 123.2(6) .
C38 C39 H39 118.4 .
C40 C39 H39 118.4 .
C41 C40 C39 120.2(6) .
C41 C40 H40 119.9 .
C39 C40 H40 119.9 .
C40 C41 C42 119.2(6) .
C40 C41 H41 120.4 .
C42 C41 H41 120.4 .
C41 C42 C43 120.0(8) .
C41 C42 H42 120.0 .
C43 C42 H42 120.0 .
C38 C43 C42 123.3(7) .
C38 C43 H43 118.4 .
C42 C43 H43 118.4 .
C45 C44 C49 113.5(4) .
C45 C44 B1 121.6(4) .
C49 C44 B1 124.7(4) .
C44 C45 C46 124.0(4) .
C44 C45 H45 118.0 .
C46 C45 H45 118.0 .
C47 C46 C45 120.3(5) .
C47 C46 H46 119.8 .
C45 C46 H46 119.8 .
C46 C47 C48 118.5(5) .
C46 C47 H47 120.7 .
C48 C47 H47 120.7 .
C47 C48 C49 120.2(6) .
C47 C48 H48 119.9 .
C49 C48 H48 119.9 .
C44 C49 C48 123.0(5) .
C44 C49 H49 118.5 .
C48 C49 H49 118.5 .
C55 C50 C51 114.8(4) .
C55 C50 B1 125.0(3) .
C51 C50 B1 119.9(3) .
C52 C51 C50 122.9(4) .
C52 C51 H51 118.5 .
C50 C51 H51 118.5 .
C53 C52 C51 120.3(4) .
C53 C52 H52 119.9 .
C51 C52 H52 119.9 .
C54 C53 C52 118.5(4) .
C54 C53 H53 120.8 .
C52 C53 H53 120.8 .
C53 C54 C55 121.0(4) .
C53 C54 H54 119.5 .
C55 C54 H54 119.5 .
C54 C55 C50 122.5(4) .
C54 C55 H55 118.7 .
C50 C55 H55 118.7 .

loop_
_geom_bond_atom_site_label_1
_geom_bond_atom_site_label_2
_geom_bond_distance
_geom_bond_site_symmetry_2
N1 C1 1.336(7) .
N1 C2 1.375(6) .
N1 C4 1.465(7) .
N2 C1 1.328(7) .
N2 C3 1.381(6) .
N2 C13 1.454(8) .
N3A N4A 1.244(12) .
N3A C1 1.494(10) .
N4A C22 1.506(11) .
N3B N4B 1.263(12) .
N3B C1 1.447(9) .
N4B C22 1.517(10) .
C2 C3 1.335(8) .
C2 H2 0.9500 .
C3 H3 0.9500 .
C4 C9 1.382(6) .
C4 C5 1.393(7) .
C5 C6 1.361(9) .
C5 C10 1.516(7) .
C6 C7 1.411(7) .
C6 H6 0.9500 .
C7 C8 1.377(7) .
C7 C11 1.493(8) .
C8 C9 1.363(7) .
C8 H8 0.9500 .
C9 C12 1.518(7) .
C10 H10A 0.9800 .
C10 H10B 0.9800 .
C10 H10C 0.9800 .
C11 H11A 0.9800 .
C11 H11B 0.9800 .
C11 H11C 0.9800 .
C12 H12A 0.9800 .
C12 H12B 0.9800 .
C12 H12C 0.9800 .
C13 C18 1.377(8) .
C13 C14 1.391(7) .
C14 C15 1.380(9) .
C14 C19 1.514(9) .
C15 C16 1.390(8) .
C15 H15 0.9500 .
C16 C17 1.354(9) .
C16 C20 1.499(9) .
C17 C18 1.408(9) .
C17 H17 0.9500 .
C18 C21 1.520(8) .
C19 H19A 0.9800 .
C19 H19B 0.9800 .
C19 H19C 0.9800 .
C20 H20A 0.9800 .
C20 H20B 0.9800 .
C20 H20C 0.9800 .
C21 H21A 0.9800 .
C21 H21B 0.9800 .
C21 H21C 0.9800 .
C22 C27 1.348(9) .
C22 C23 1.394(10) .
C23 C24 1.445(8) .
C23 C28 1.491(9) .
C24 C25 1.393(7) .
C24 C29 1.482(8) .
C25 C26 1.418(7) .
C25 C25 1.484(7) 2_556
C26 C27 1.360(7) .
C26 C30 1.506(8) .
C27 C31 1.527(9) .
C28 H28A 0.9800 .
C28 H28B 0.9800 .
C28 H28C 0.9800 .
C29 H29A 0.9800 .
C29 H29B 0.9800 .
C29 H29C 0.9800 .
C30 H30A 0.9800 .
C30 H30B 0.9800 .
C30 H30C 0.9800 .
C31 H31A 0.9800 .
C31 H31B 0.9800 .
C31 H31C 0.9800 .
B1 C50 1.637(7) .
B1 C32 1.641(6) .
B1 C38 1.646(6) .
B1 C44 1.669(6) .
C32 C33 1.379(7) .
C32 C37 1.406(7) .
C33 C34 1.411(7) .
C33 H33 0.9500 .
C34 C35 1.376(9) .
C34 H34 0.9500 .
C35 C36 1.345(9) .
C35 H35 0.9500 .
C36 C37 1.390(7) .
C36 H36 0.9500 .
C37 H37 0.9500 .
C38 C39 1.363(7) .
C38 C43 1.368(8) .
C39 C40 1.412(7) .
C39 H39 0.9500 .
C40 C41 1.314(10) .
C40 H40 0.9500 .
C41 C42 1.356(11) .
C41 H41 0.9500 .
C42 C43 1.392(8) .
C42 H42 0.9500 .
C43 H43 0.9500 .
C44 C45 1.371(6) .
C44 C49 1.383(7) .
C45 C46 1.392(6) .
C45 H45 0.9500 .
C46 C47 1.337(7) .
C46 H46 0.9500 .
C47 C48 1.362(9) .
C47 H47 0.9500 .
C48 C49 1.394(7) .
C48 H48 0.9500 .
C49 H49 0.9500 .
C50 C55 1.402(5) .
C50 C51 1.408(5) .
C51 C52 1.386(6) .
C51 H51 0.9500 .
C52 C53 1.384(6) .
C52 H52 0.9500 .
C53 C54 1.378(6) .
C53 H53 0.9500 .
C54 C55 1.386(6) .
C54 H54 0.9500 .
C55 H55 0.9500 .

loop_
_geom_torsion_atom_site_label_1
_geom_torsion_atom_site_label_2
_geom_torsion_atom_site_label_3
_geom_torsion_atom_site_label_4
_geom_torsion
_geom_torsion_site_symmetry_1
_geom_torsion_site_symmetry_4
C1 N3A N4A C22 176.9(6) . .
C1 N3B N4B C22 170.3(7) . .
C3 N2 C1 N1 0.1(6) . .
C13 N2 C1 N1 -174.9(4) . .
C3 N2 C1 N3B -176.9(8) . .
C13 N2 C1 N3B 8.1(11) . .
C3 N2 C1 N3A 179.2(5) . .
C13 N2 C1 N3A 4.2(6) . .
C2 N1 C1 N2 1.1(6) . .
C4 N1 C1 N2 174.9(4) . .
C2 N1 C1 N3B 179.2(5) . .
C4 N1 C1 N3B -6.9(7) . .
C2 N1 C1 N3A -177.4(7) . .
C4 N1 C1 N3A -3.6(10) . .
N4B N3B C1 N2 -14.6(14) . .
N4B N3B C1 N1 168.3(8) . .
N4A N3A C1 N2 166.9(7) . .
N4A N3A C1 N1 -14.6(11) . .
C1 N1 C2 C3 -1.9(7) . .
C4 N1 C2 C3 -175.8(5) . .
N1 C2 C3 N2 1.9(7) . .
C1 N2 C3 C2 -1.3(7) . .
C13 N2 C3 C2 173.9(5) . .
C1 N1 C4 C9 89.0(6) . .
C2 N1 C4 C9 -98.1(6) . .
C1 N1 C4 C5 -90.6(6) . .
C2 N1 C4 C5 82.3(6) . .
C9 C4 C5 C6 -1.9(8) . .
N1 C4 C5 C6 177.7(5) . .
C9 C4 C5 C10 179.9(5) . .
N1 C4 C5 C10 -0.5(8) . .
C4 C5 C6 C7 0.2(9) . .
C10 C5 C6 C7 178.3(6) . .
C5 C6 C7 C8 0.3(8) . .
C5 C6 C7 C11 179.9(6) . .
C6 C7 C8 C9 0.9(8) . .
C11 C7 C8 C9 -178.7(5) . .
C7 C8 C9 C4 -2.5(7) . .
C7 C8 C9 C12 177.8(5) . .
C5 C4 C9 C8 3.0(7) . .
N1 C4 C9 C8 -176.5(4) . .
C5 C4 C9 C12 -177.3(5) . .
N1 C4 C9 C12 3.2(7) . .
C1 N2 C13 C18 -92.0(6) . .
C3 N2 C13 C18 93.8(6) . .
C1 N2 C13 C14 88.3(6) . .
C3 N2 C13 C14 -86.0(7) . .
C18 C13 C14 C15 -3.5(9) . .
N2 C13 C14 C15 176.2(5) . .
C18 C13 C14 C19 174.3(7) . .
N2 C13 C14 C19 -5.9(9) . .
C13 C14 C15 C16 -0.7(9) . .
C19 C14 C15 C16 -178.4(7) . .
C14 C15 C16 C17 4.2(9) . .
C14 C15 C16 C20 -178.6(6) . .
C15 C16 C17 C18 -3.8(9) . .
C20 C16 C17 C18 179.0(6) . .
C14 C13 C18 C17 3.9(8) . .
N2 C13 C18 C17 -175.9(5) . .
C14 C13 C18 C21 -174.6(6) . .
N2 C13 C18 C21 5.6(8) . .
C16 C17 C18 C13 -0.1(9) . .
C16 C17 C18 C21 178.5(6) . .
N3A N4A C22 C27 159.0(8) . .
N3A N4A C22 C23 -27.9(13) . .
N3B N4B C22 C27 -25.9(16) . .
N3B N4B C22 C23 161.8(9) . .
C27 C22 C23 C24 -3.7(10) . .
N4A C22 C23 C24 -175.2(8) . .
N4B C22 C23 C24 170.6(7) . .
C27 C22 C23 C28 176.9(8) . .
N4A C22 C23 C28 5.3(14) . .
N4B C22 C23 C28 -8.9(10) . .
C22 C23 C24 C25 3.6(8) . .
C28 C23 C24 C25 -176.8(7) . .
C22 C23 C24 C29 -177.4(6) . .
C28 C23 C24 C29 2.1(10) . .
C23 C24 C25 C26 -2.4(7) . .
C29 C24 C25 C26 178.5(5) . .
C23 C24 C25 C25 -178.8(5) . 2_556
C29 C24 C25 C25 2.2(7) . 2_556
C24 C25 C26 C27 0.8(7) . .
C25 C25 C26 C27 177.2(5) 2_556 .
C24 C25 C26 C30 179.2(5) . .
C25 C25 C26 C30 -4.4(7) 2_556 .
C23 C22 C27 C26 1.9(9) . .
N4A C22 C27 C26 176.2(6) . .
N4B C22 C27 C26 -168.7(10) . .
C23 C22 C27 C31 176.0(6) . .
N4A C22 C27 C31 -9.8(8) . .
N4B C22 C27 C31 5.4(14) . .
C25 C26 C27 C22 -0.4(8) . .
C30 C26 C27 C22 -178.8(5) . .
C25 C26 C27 C31 -174.7(5) . .
C30 C26 C27 C31 6.9(8) . .
C50 B1 C32 C33 -0.7(5) . .
C38 B1 C32 C33 -121.6(4) . .
C44 B1 C32 C33 118.2(4) . .
C50 B1 C32 C37 -179.2(3) . .
C38 B1 C32 C37 59.9(5) . .
C44 B1 C32 C37 -60.3(5) . .
C37 C32 C33 C34 1.7(6) . .
B1 C32 C33 C34 -176.8(4) . .
C32 C33 C34 C35 2.5(9) . .
C33 C34 C35 C36 -4.8(10) . .
C34 C35 C36 C37 2.6(9) . .
C35 C36 C37 C32 1.9(7) . .
C33 C32 C37 C36 -4.0(6) . .
B1 C32 C37 C36 174.6(4) . .
C50 B1 C38 C39 -87.3(6) . .
C32 B1 C38 C39 32.1(7) . .
C44 B1 C38 C39 153.6(5) . .
C50 B1 C38 C43 94.4(7) . .
C32 B1 C38 C43 -146.2(7) . .
C44 B1 C38 C43 -24.7(8) . .
C43 C38 C39 C40 -3.6(11) . .
B1 C38 C39 C40 177.9(6) . .
C38 C39 C40 C41 2.6(13) . .
C39 C40 C41 C42 -0.3(15) . .
C40 C41 C42 C43 -1(2) . .
C39 C38 C43 C42 2.6(15) . .
B1 C38 C43 C42 -178.9(10) . .
C41 C42 C43 C38 -1(2) . .
C50 B1 C44 C45 -45.4(5) . .
C32 B1 C44 C45 -164.2(4) . .
C38 B1 C44 C45 75.3(5) . .
C50 B1 C44 C49 129.6(6) . .
C32 B1 C44 C49 10.8(7) . .
C38 B1 C44 C49 -109.8(6) . .
C49 C44 C45 C46 5.6(8) . .
B1 C44 C45 C46 -178.9(4) . .
C44 C45 C46 C47 -4.0(8) . .
C45 C46 C47 C48 -2.8(11) . .
C46 C47 C48 C49 7.2(13) . .
C45 C44 C49 C48 -0.9(11) . .
B1 C44 C49 C48 -176.2(7) . .
C47 C48 C49 C44 -5.4(14) . .
C32 B1 C50 C55 -99.9(4) . .
C38 B1 C50 C55 20.2(5) . .
C44 B1 C50 C55 139.7(4) . .
C32 B1 C50 C51 74.0(4) . .
C38 B1 C50 C51 -165.9(4) . .
C44 B1 C50 C51 -46.5(5) . .
C55 C50 C51 C52 1.2(6) . .
B1 C50 C51 C52 -173.3(4) . .
C50 C51 C52 C53 0.0(6) . .
C51 C52 C53 C54 -1.4(6) . .
C52 C53 C54 C55 1.7(6) . .
C53 C54 C55 C50 -0.5(6) . .
C51 C50 C55 C54 -0.9(6) . .
B1 C50 C55 C54 173.2(4) . .

loop_
_publcif_info_datablock.id
_publcif_info_datablock.publ_exptl
_publcif_info_datablock.publ_geom
_publcif_info_datablock.structure
{03cc8b0a-f5b8-4654-a587-372b6665818a} y y y

loop_
_publcif_info_exptl_table_extra_item
sin_theta_over_lambda_max

loop_
_publcif_info_tables.block_id
_publcif_info_tables.reference_item
{03cc8b0a-f5b8-4654-a587-372b6665818a} '_publcif_info_datablock.publ_exptl'
